data_1577057
loop_
_publ_author_name
'El Mustafa Ouaaka'
'Mustapha Aazza'
'Thierry Maris'
'El Mostafa Khechoubi'

_publ_contact_author_id_orcid 0000-0001-9731-4046
_publ_section_title
;
 Structural phase transition, electronic and optical properties of the 2D
 hybrid organic-inorganic perovskite-type 2C6MnCl4
;
_journal_name_full 'Physics Letters A'
_journal_page_first 131409
_journal_paper_doi 10.1016/j.physleta.2026.131409
_journal_volume 575
_journal_year 2026
_chemical_formula_moiety 'Cl4 Mn, C6 H18 N2'
_chemical_formula_sum 'C6 H18 Cl4 Mn N2'
_chemical_formula_weight 314.96
_chemical_name_common '1,6-hexanediammonium tetrachlorocuprate'
_chemical_name_systematic 'catena-(hexane-1,6-diammonium bis(\m-chloro)-dichloro-manganese)'
_space_group_crystal_system monoclinic
_space_group_IT_number 14
_space_group_name_Hall '-P 2yn'
_space_group_name_H-M_alt 'P 1 21/n 1'
_atom_sites_solution_hydrogens geom
_atom_sites_solution_primary dual
_audit_contact_author_email thierry.maris@umontreal.ca
_audit_contact_author_name 'Thierry Maris'
_audit_contact_author_phone '+1 514 343 6111 3937'
_audit_creation_date 2025-04-25
_cell_angle_alpha 90
_cell_angle_beta 91.787(2)
_cell_angle_gamma 90
_cell_formula_units_Z 4
_cell_length_a 7.1055(4)
_cell_length_b 7.4332(4)
_cell_length_c 24.1047(13)
_cell_measurement_reflns_used 9710
_cell_measurement_temperature 150
_cell_measurement_theta_max 60.677
_cell_measurement_theta_min 3.192
_cell_volume 1272.51(12)
_computing_cell_refinement
;
SAINT (2013) V8.41; Integration Software for Single Crystal Data.
Bruker AXS Inc., Madison, WI 53719-1173.
;
_computing_data_collection
;
APEX 4 (2022) Bruker AXS Inc., Madison, WI 53719-1173.
;
_computing_data_reduction
;
SAINT (2013) V8.41; Integration Software for Single Crystal Data.
Bruker AXS Inc., Madison, WI 53719-1173.
;
_computing_molecular_graphics 'Olex2 1.5 (Dolomanov et al., 2009)'
_computing_publication_material 'Olex2 1.5 (Dolomanov et al., 2009)'
_computing_structure_refinement 'XL  (Sheldrick, 2008)'
_computing_structure_solution 'XT  (Sheldrick, 2015)'
_diffrn_ambient_temperature 150
_diffrn_detector 'CMOS Area detector'
_diffrn_detector_area_resol_mean 10.42
_diffrn_detector_type 'Bruker CMOS Photon III '
_diffrn_measured_fraction_theta_full 0.984
_diffrn_measured_fraction_theta_max 0.985
_diffrn_measurement_device 'k-geometry diffractometer'
_diffrn_measurement_device_type 'Bruker Venture Metaljet'
_diffrn_measurement_method '\w and \f scans'
_diffrn_radiation_collimation 'Focusing mirrors'
_diffrn_radiation_monochromator 'Helios MX Mirror Optics'
_diffrn_radiation_probe x-ray
_diffrn_radiation_type 'Ga K\a'
_diffrn_radiation_wavelength 1.34139
_diffrn_reflns_av_R_equivalents 0.1093
_diffrn_reflns_av_unetI/netI 0.0414
_diffrn_reflns_Laue_measured_fraction_full 0.984
_diffrn_reflns_Laue_measured_fraction_max 0.985
_diffrn_reflns_limit_h_max 9
_diffrn_reflns_limit_h_min -9
_diffrn_reflns_limit_k_max 9
_diffrn_reflns_limit_k_min 0
_diffrn_reflns_limit_l_max 31
_diffrn_reflns_limit_l_min 0
_diffrn_reflns_number 2897
_diffrn_reflns_point_group_measured_fraction_full 0.984
_diffrn_reflns_point_group_measured_fraction_max 0.985
_diffrn_reflns_theta_full 53.594
_diffrn_reflns_theta_max 60.689
_diffrn_reflns_theta_min 5.418
_diffrn_source 'Metal Jet'
_diffrn_source_current 3.57
_diffrn_source_power 0.249
_diffrn_source_target Ga
_diffrn_source_type 'Gallium Liquid Metal Jet Source'
_diffrn_source_voltage 69.71
_exptl_absorpt_coefficient_mu 10.759
_exptl_absorpt_correction_T_max 0.2103
_exptl_absorpt_correction_T_min 0.0910
_exptl_absorpt_correction_type multi-scan
_exptl_absorpt_process_details
;
SADABS-2016/2 (Bruker,2016/2) was used for absorption correction.
wR2(int) was 0.1477 before and 0.1093 after correction.
The Ratio of minimum to maximum transmission is 0.4327.
The \l/2 correction factor is Not present.
;
_exptl_crystal_colour 'clear light pink'
_exptl_crystal_colour_lustre clear
_exptl_crystal_colour_modifier light
_exptl_crystal_colour_primary pink
_exptl_crystal_density_diffrn 1.644
_exptl_crystal_description block
_exptl_crystal_F_000 644
_exptl_crystal_size_max 0.13
_exptl_crystal_size_mid 0.11
_exptl_crystal_size_min 0.09
_refine_diff_density_max 1.111
_refine_diff_density_min -0.767
_refine_diff_density_rms 0.168
_refine_ls_extinction_coef .
_refine_ls_extinction_method none
_refine_ls_goodness_of_fit_ref 1.218
_refine_ls_hydrogen_treatment constr
_refine_ls_matrix_type full
_refine_ls_number_parameters 121
_refine_ls_number_reflns 2897
_refine_ls_number_restraints 0
_refine_ls_restrained_S_all 1.218
_refine_ls_R_factor_all 0.0660
_refine_ls_R_factor_gt 0.0647
_refine_ls_shift/su_max 0.001
_refine_ls_shift/su_mean 0.000
_refine_ls_structure_factor_coef Fsqd
_refine_ls_weighting_details 'w=1/[\s^2^(Fo^2^)+(0.0485P)^2^+7.9808P] where P=(Fo^2^+2Fc^2^)/3'
_refine_ls_weighting_scheme calc
_refine_ls_wR_factor_gt 0.1736
_refine_ls_wR_factor_ref 0.1748
_reflns_Friedel_coverage 0.000
_reflns_Friedel_fraction_full .
_reflns_Friedel_fraction_max .
_reflns_number_gt 2800
_reflns_number_total 2897
_reflns_threshold_expression 'I > 2\s(I)'
_cod_data_source_file 2c6mn150.cif
_cod_data_source_block 2c6mn150k
_cod_database_code 1577057

loop_
_space_group_symop_id
_space_group_symop_operation_xyz
1 'x, y, z'
2 '-x+1/2, y+1/2, -z+1/2'
3 '-x, -y, -z'
4 'x-1/2, -y-1/2, z-1/2'

loop_
_atom_site_label
_atom_site_type_symbol
_atom_site_fract_x
_atom_site_fract_y
_atom_site_fract_z
_atom_site_U_iso_or_equiv
_atom_site_adp_type
_atom_site_occupancy
_atom_site_site_symmetry_order
_atom_site_calc_flag
_atom_site_refinement_flags_posn
_atom_site_refinement_flags_adp
_atom_site_refinement_flags_occupancy
_atom_site_disorder_assembly
_atom_site_disorder_group
Mn1 Mn 0.50045(10) 0.67939(11) 0.74924(3) 0.0194(2) Uani 1 1 d . . . . .
Cl1 Cl 0.52613(18) 0.73082(17) 0.85090(5) 0.0253(3) Uani 1 1 d . . . . .
Cl2 Cl 0.76719(16) 0.90967(18) 0.73706(5) 0.0235(3) Uani 1 1 d . . . . .
Cl3 Cl 0.47799(17) 0.62887(17) 0.64700(5) 0.0249(3) Uani 1 1 d . . . . .
Cl4 Cl 0.26459(16) 0.94511(18) 0.73856(5) 0.0237(3) Uani 1 1 d . . . . .
N1B N 0.4907(7) 1.1599(7) 0.84772(18) 0.0282(10) Uani 1 1 d . . . . .
H1BA H 0.534846 1.213390 0.816759 0.034 Uiso 1 1 calc R U . . .
H1BB H 0.363101 1.150915 0.844656 0.034 Uiso 1 1 calc R U . . .
H1BC H 0.541643 1.047989 0.851391 0.034 Uiso 1 1 calc R U . . .
C1B C 0.5438(8) 1.2693(9) 0.8971(2) 0.0319(12) Uani 1 1 d . . . . .
H1BD H 0.504404 1.395338 0.890330 0.038 Uiso 1 1 calc R U . . .
H1BE H 0.682505 1.268004 0.902298 0.038 Uiso 1 1 calc R U . . .
C2B C 0.4557(9) 1.2027(9) 0.9500(2) 0.0347(13) Uani 1 1 d . . . . .
H2BA H 0.466948 1.298365 0.978440 0.042 Uiso 1 1 calc R U . . .
H2BB H 0.319890 1.181038 0.942318 0.042 Uiso 1 1 calc R U . . .
C3B C 0.5436(9) 1.0317(9) 0.9734(2) 0.0361(13) Uani 1 1 d . . . . .
H3BA H 0.679770 1.052535 0.980559 0.043 Uiso 1 1 calc R U . . .
H3BB H 0.530444 0.935233 0.945202 0.043 Uiso 1 1 calc R U . . .
N1A N 0.9907(7) 0.7021(6) 0.84181(18) 0.0265(9) Uani 1 1 d . . . . .
H1AA H 1.034967 0.816888 0.843419 0.032 Uiso 1 1 calc R U . . .
H1AB H 0.862694 0.703843 0.838825 0.032 Uiso 1 1 calc R U . . .
H1AC H 1.037541 0.645407 0.811761 0.032 Uiso 1 1 calc R U . . .
C1A C 1.0502(8) 0.6051(8) 0.8927(2) 0.0293(12) Uani 1 1 d . . . . .
H1AD H 1.189478 0.600253 0.895122 0.035 Uiso 1 1 calc R U . . .
H1AE H 1.002786 0.480006 0.890557 0.035 Uiso 1 1 calc R U . . .
C2A C 0.9789(9) 0.6933(9) 0.9443(2) 0.0343(13) Uani 1 1 d . . . . .
H2AA H 0.839517 0.696292 0.942274 0.041 Uiso 1 1 calc R U . . .
H2AB H 1.024696 0.818936 0.946262 0.041 Uiso 1 1 calc R U . . .
C3A C 1.0441(9) 0.5932(8) 0.9968(2) 0.0339(13) Uani 1 1 d . . . . .
H3AA H 1.013281 0.666985 1.029517 0.041 Uiso 1 1 calc R U . . .
H3AB H 1.182676 0.580006 0.996652 0.041 Uiso 1 1 calc R U . . .

loop_
_atom_site_aniso_label
_atom_site_aniso_U_11
_atom_site_aniso_U_22
_atom_site_aniso_U_33
_atom_site_aniso_U_23
_atom_site_aniso_U_13
_atom_site_aniso_U_12
Mn1 0.0146(4) 0.0237(4) 0.0199(4) -0.0009(3) -0.0003(3) -0.0002(3)
Cl1 0.0259(6) 0.0283(6) 0.0216(5) -0.0002(4) 0.0004(4) -0.0007(5)
Cl2 0.0157(5) 0.0290(6) 0.0256(6) 0.0004(5) -0.0012(4) -0.0047(4)
Cl3 0.0249(6) 0.0281(6) 0.0217(5) -0.0011(4) -0.0005(4) 0.0006(5)
Cl4 0.0157(5) 0.0278(6) 0.0278(6) -0.0001(5) 0.0012(4) 0.0045(4)
N1B 0.026(2) 0.032(2) 0.026(2) 0.0050(18) -0.0026(18) 0.0024(19)
C1B 0.029(3) 0.036(3) 0.031(3) 0.003(2) 0.002(2) -0.004(2)
C2B 0.036(3) 0.040(3) 0.028(3) 0.005(2) 0.001(2) -0.003(3)
C3B 0.037(3) 0.042(3) 0.030(3) 0.004(3) 0.000(2) 0.002(3)
N1A 0.028(2) 0.028(2) 0.023(2) -0.0002(17) -0.0007(17) -0.0022(19)
C1A 0.026(3) 0.037(3) 0.026(2) 0.007(2) 0.002(2) 0.003(2)
C2A 0.040(3) 0.038(3) 0.025(3) 0.004(2) -0.003(2) 0.002(3)
C3A 0.038(3) 0.033(3) 0.031(3) 0.005(2) -0.003(2) -0.004(3)

loop_
_atom_type_symbol
_atom_type_description
_atom_type_scat_dispersion_real
_atom_type_scat_dispersion_imag
_atom_type_scat_source
C C 0.0137 0.0067 'International Tables Vol C Tables 4.2.6.8 and 6.1.1.4'
H H 0.0000 0.0000 'International Tables Vol C Tables 4.2.6.8 and 6.1.1.4'
N N 0.0241 0.0134 'International Tables Vol C Tables 4.2.6.8 and 6.1.1.4'
Cl Cl 0.3281 0.5435 'International Tables Vol C Tables 4.2.6.8 and 6.1.1.4'
Mn Mn -0.0162 2.2332 'International Tables Vol C Tables 4.2.6.8 and 6.1.1.4'

loop_
_geom_angle_atom_site_label_1
_geom_angle_atom_site_label_2
_geom_angle_atom_site_label_3
_geom_angle
_geom_angle_site_symmetry_1
_geom_angle_site_symmetry_3
Cl1 Mn1 Cl2 88.09(4) . 2_646
Cl1 Mn1 Cl2 88.77(5) . .
Cl1 Mn1 Cl3 179.41(5) . .
Cl1 Mn1 Cl4 90.46(5) . .
Cl1 Mn1 Cl4 91.31(5) . 2_546
Cl2 Mn1 Cl2 93.44(2) . 2_646
Cl2 Mn1 Cl4 87.60(5) . .
Cl2 Mn1 Cl4 179.33(5) . 2_546
Cl3 Mn1 Cl2 90.69(5) . .
Cl3 Mn1 Cl2 91.72(5) . 2_646
Cl3 Mn1 Cl4 89.23(5) . 2_546
Cl3 Mn1 Cl4 89.73(4) . .
Cl4 Mn1 Cl2 178.20(5) . 2_646
Cl4 Mn1 Cl2 85.90(5) 2_546 2_646
Cl4 Mn1 Cl4 93.06(2) 2_546 .
Mn1 Cl2 Mn1 163.67(5) . 2_656
Mn1 Cl4 Mn1 165.84(5) 2_556 .
H1BA N1B H1BB 109.5 . .
H1BA N1B H1BC 109.5 . .
H1BB N1B H1BC 109.5 . .
C1B N1B H1BA 109.5 . .
C1B N1B H1BB 109.5 . .
C1B N1B H1BC 109.5 . .
N1B C1B H1BD 108.9 . .
N1B C1B H1BE 108.9 . .
N1B C1B C2B 113.2(5) . .
H1BD C1B H1BE 107.8 . .
C2B C1B H1BD 108.9 . .
C2B C1B H1BE 108.9 . .
C1B C2B H2BA 108.7 . .
C1B C2B H2BB 108.7 . .
H2BA C2B H2BB 107.6 . .
C3B C2B C1B 114.2(5) . .
C3B C2B H2BA 108.7 . .
C3B C2B H2BB 108.7 . .
C2B C3B C3B 113.6(7) . 3_677
C2B C3B H3BA 108.8 . .
C2B C3B H3BB 108.8 . .
C3B C3B H3BA 108.8 3_677 .
C3B C3B H3BB 108.8 3_677 .
H3BA C3B H3BB 107.7 . .
H1AA N1A H1AB 109.5 . .
H1AA N1A H1AC 109.5 . .
H1AB N1A H1AC 109.5 . .
C1A N1A H1AA 109.5 . .
C1A N1A H1AB 109.5 . .
C1A N1A H1AC 109.5 . .
N1A C1A H1AD 109.1 . .
N1A C1A H1AE 109.1 . .
N1A C1A C2A 112.3(5) . .
H1AD C1A H1AE 107.9 . .
C2A C1A H1AD 109.1 . .
C2A C1A H1AE 109.1 . .
C1A C2A H2AA 109.3 . .
C1A C2A H2AB 109.3 . .
C1A C2A C3A 111.8(5) . .
H2AA C2A H2AB 107.9 . .
C3A C2A H2AA 109.3 . .
C3A C2A H2AB 109.3 . .
C2A C3A C3A 114.2(6) . 3_767
C2A C3A H3AA 108.7 . .
C2A C3A H3AB 108.7 . .
C3A C3A H3AA 108.7 3_767 .
C3A C3A H3AB 108.7 3_767 .
H3AA C3A H3AB 107.6 . .

loop_
_geom_bond_atom_site_label_1
_geom_bond_atom_site_label_2
_geom_bond_distance
_geom_bond_site_symmetry_2
Mn1 Cl1 2.4812(13) .
Mn1 Cl2 2.6116(14) 2_646
Mn1 Cl2 2.5775(14) .
Mn1 Cl3 2.4932(13) .
Mn1 Cl4 2.5884(14) 2_546
Mn1 Cl4 2.5979(14) .
N1B H1BA 0.9100 .
N1B H1BB 0.9100 .
N1B H1BC 0.9100 .
N1B C1B 1.480(7) .
C1B H1BD 0.9900 .
C1B H1BE 0.9900 .
C1B C2B 1.520(8) .
C2B H2BA 0.9900 .
C2B H2BB 0.9900 .
C2B C3B 1.517(9) .
C3B C3B 1.518(12) 3_677
C3B H3BA 0.9900 .
C3B H3BB 0.9900 .
N1A H1AA 0.9100 .
N1A H1AB 0.9100 .
N1A H1AC 0.9100 .
N1A C1A 1.473(7) .
C1A H1AD 0.9900 .
C1A H1AE 0.9900 .
C1A C2A 1.509(8) .
C2A H2AA 0.9900 .
C2A H2AB 0.9900 .
C2A C3A 1.527(8) .
C3A C3A 1.530(12) 3_767
C3A H3AA 0.9900 .
C3A H3AB 0.9900 .

loop_
_geom_hbond_atom_site_label_D
_geom_hbond_atom_site_label_H
_geom_hbond_atom_site_label_A
_geom_hbond_distance_DH
_geom_hbond_distance_HA
_geom_hbond_distance_DA
_geom_hbond_angle_DHA
_geom_hbond_site_symmetry_A
_geom_hbond_publ_flag
N1B H1BA Cl2 0.91 2.43 3.287(5) 157.0 2_656 yes
N1B H1BB Cl3 0.91 2.44 3.345(5) 170.6 2_556 yes
N1B H1BC Cl1 0.91 2.36 3.200(5) 153.4 . yes
C1B H1BD Cl1 0.99 2.67 3.608(6) 157.2 1_565 yes
C1B H1BE Cl3 0.99 2.91 3.740(6) 141.8 2_656 yes
N1A H1AA Cl3 0.91 2.33 3.191(5) 157.2 2_656 yes
N1A H1AB Cl1 0.91 2.43 3.322(5) 167.9 . yes
N1A H1AC Cl4 0.91 2.40 3.261(5) 157.4 2_646 yes
C1A H1AD Cl1 0.99 2.82 3.679(6) 145.3 1_655 yes
C1A H1AE Cl3 0.99 2.77 3.671(6) 152.0 2_646 yes

loop_
_geom_torsion_atom_site_label_1
_geom_torsion_atom_site_label_2
_geom_torsion_atom_site_label_3
_geom_torsion_atom_site_label_4
_geom_torsion
_geom_torsion_site_symmetry_1
_geom_torsion_site_symmetry_2
_geom_torsion_site_symmetry_3
_geom_torsion_site_symmetry_4
N1B C1B C2B C3B 74.0(7) . . . .
C1B C2B C3B C3B 179.1(7) . . . 3_677
N1A C1A C2A C3A -179.1(5) . . . .
C1A C2A C3A C3A -68.3(9) . . . 3_767

loop_
_twin_individual_id
_twin_individual_mass_fraction_refined
1 0.911(2)
2 0.089(2)

_cod_database_fobs_code 1577057
